data_4068793
loop_
_publ_author_name
'Shishkov, Igor V.'
'Rominger, Frank'
'Hofmann, Peter'

_publ_section_title
;
 New Structural Motifs of Lithium N-Heterocyclic Carbene Complexes with
 Bis(3-tert-butylimidazol-2-ylidene)dialkylborate Ligands&#x2020;
;
_journal_issue 12
_journal_name_full Organometallics
_journal_page_first 3532
_journal_paper_doi 10.1021/om801097f
_journal_volume 28
_journal_year 2009
_chemical_formula_sum 'C34.5 H62 B2 Li2 N8'
_chemical_formula_weight 624.42
_chemical_name_common 'in paper 4b'
_chemical_name_systematic
;
 ?
;
_space_group_IT_number 86
_symmetry_cell_setting tetragonal
_symmetry_space_group_name_Hall '-P 4bc'
_symmetry_space_group_name_H-M 'P 42/n :2'
_atom_sites_solution_hydrogens geom
_atom_sites_solution_primary direct
_atom_sites_solution_secondary difmap
_audit_creation_method SHELXL-97
_cell_angle_alpha 90.00
_cell_angle_beta 90.00
_cell_angle_gamma 90.00
_cell_formula_units_Z 4
_cell_length_a 12.09860(10)
_cell_length_b 12.09860(10)
_cell_length_c 26.06090(10)
_cell_measurement_temperature 200(2)
_cell_volume 3814.69(5)
_computing_cell_refinement 'Bruker SMART'
_computing_data_collection 'Bruker SMART'
_computing_data_reduction 'Bruker SHELXTL'
_computing_molecular_graphics 'Bruker SHELXTL'
_computing_publication_material 'Bruker SHELXTL'
_computing_structure_refinement 'SHELXL-97 (Sheldrick, 1997)'
_computing_structure_solution 'SHELXS-97 (Sheldrick, 1990)'
_diffrn_ambient_temperature 200(2)
_diffrn_measured_fraction_theta_full 0.998
_diffrn_measured_fraction_theta_max 0.998
_diffrn_measurement_device_type 'CCD area detector'
_diffrn_measurement_method 'phi and omega scans'
_diffrn_radiation_monochromator graphite
_diffrn_radiation_source 'fine-focus sealed tube'
_diffrn_radiation_type MoK\a
_diffrn_radiation_wavelength 0.71073
_diffrn_reflns_av_R_equivalents 0.0554
_diffrn_reflns_av_sigmaI/netI 0.0306
_diffrn_reflns_limit_h_max 14
_diffrn_reflns_limit_h_min -14
_diffrn_reflns_limit_k_max 14
_diffrn_reflns_limit_k_min -14
_diffrn_reflns_limit_l_max 30
_diffrn_reflns_limit_l_min -30
_diffrn_reflns_number 31499
_diffrn_reflns_theta_full 24.65
_diffrn_reflns_theta_max 24.65
_diffrn_reflns_theta_min 2.30
_exptl_absorpt_coefficient_mu 0.064
_exptl_absorpt_correction_T_max 0.9798
_exptl_absorpt_correction_T_min 0.9687
_exptl_absorpt_correction_type multi-scan
_exptl_absorpt_process_details 'Blessing, Acta Cryst. (1995) A51 33-38.'
_exptl_crystal_colour colorless
_exptl_crystal_density_diffrn 1.087
_exptl_crystal_density_method 'not measured'
_exptl_crystal_description polyhedron
_exptl_crystal_F_000 1364
_exptl_crystal_size_max 0.50
_exptl_crystal_size_mid 0.40
_exptl_crystal_size_min 0.32
_refine_diff_density_max 0.163
_refine_diff_density_min -0.191
_refine_diff_density_rms 0.033
_refine_ls_extinction_method none
_refine_ls_goodness_of_fit_ref 1.014
_refine_ls_hydrogen_treatment mixed
_refine_ls_matrix_type full
_refine_ls_number_parameters 246
_refine_ls_number_reflns 3231
_refine_ls_number_restraints 3
_refine_ls_restrained_S_all 1.014
_refine_ls_R_factor_all 0.0739
_refine_ls_R_factor_gt 0.0419
_refine_ls_shift/su_max 0.000
_refine_ls_shift/su_mean 0.000
_refine_ls_structure_factor_coef Fsqd
_refine_ls_weighting_details 'calc w=1/[\s^2^(Fo^2^)+(0.0561P)^2^+0.9548P] where P=(Fo^2^+2Fc^2^)/3'
_refine_ls_weighting_scheme calc
_refine_ls_wR_factor_gt 0.1019
_refine_ls_wR_factor_ref 0.1184
_reflns_number_gt 2102
_reflns_number_total 3231
_reflns_threshold_expression >2sigma(I)
_cod_data_source_file om801097f_si_002.cif
_cod_data_source_block ivsh21
_cod_depositor_comments
;
The following automatic conversions were performed:

'_symmetry_cell_setting' value 'Tetragonal' changed to 'tetragonal'
according to /home/saulius/struct/CIF-dictionaries/cif_core.dic
dictionary named 'cif_core.dic' version 2.4.2 from 2011-04-26.

Automatic conversion script
Id: cif_fix_values 1715 2011-07-08 13:25:40Z adriana 
;
_cod_original_sg_symbol_H-M P4(2)/n
_cod_original_formula_sum 'C34.50 H62 B2 Li2 N8'
_cod_database_code 4068793

loop_
_symmetry_equiv_pos_as_xyz
'x, y, z'
'-x+1/2, -y+1/2, z'
'-y, x+1/2, z+1/2'
'y+1/2, -x, z+1/2'
'-x, -y, -z'
'x-1/2, y-1/2, -z'
'y, -x-1/2, -z-1/2'
'-y-1/2, x, -z-1/2'

loop_
_atom_site_label
_atom_site_type_symbol
_atom_site_fract_x
_atom_site_fract_y
_atom_site_fract_z
_atom_site_U_iso_or_equiv
_atom_site_adp_type
_atom_site_occupancy
_atom_site_symmetry_multiplicity
_atom_site_calc_flag
_atom_site_refinement_flags
Li1 Li -0.2500 0.2500 0.14891(19) 0.0590(15) Uani 1 2 d S
Li2 Li -0.2500 0.2500 0.01294(18) 0.0557(14) Uani 1 2 d S
B1 B -0.03795(15) 0.36890(16) 0.08337(8) 0.0289(4) Uani 1 1 d .
C1 C -0.08368(13) 0.23986(14) 0.16253(6) 0.0271(4) Uani 1 1 d .
N2 N -0.02056(11) 0.18356(11) 0.19769(5) 0.0277(3) Uani 1 1 d .
C3 C 0.09100(14) 0.20431(15) 0.18985(7) 0.0344(4) Uani 1 1 d .
H3 H 0.1511 0.1759 0.2093 0.041 Uiso 1 1 calc R
C4 C 0.09707(14) 0.27286(15) 0.14916(6) 0.0332(4) Uani 1 1 d .
H4 H 0.1630 0.3014 0.1345 0.040 Uiso 1 1 calc R
N5 N -0.00942(11) 0.29450(11) 0.13244(5) 0.0265(3) Uani 1 1 d .
C6 C -0.08069(13) 0.23859(14) 0.00479(6) 0.0263(4) Uani 1 1 d .
N7 N -0.01528(11) 0.18339(12) -0.02981(5) 0.0298(4) Uani 1 1 d .
C8 C 0.09516(15) 0.20823(18) -0.02203(7) 0.0443(5) Uani 1 1 d .
H8 H 0.1563 0.1814 -0.0412 0.053 Uiso 1 1 calc R
C9 C 0.09854(14) 0.27775(18) 0.01799(7) 0.0429(5) Uani 1 1 d .
H9 H 0.1635 0.3091 0.0324 0.052 Uiso 1 1 calc R
N10 N -0.00862(11) 0.29620(11) 0.03474(5) 0.0282(4) Uani 1 1 d .
C11 C -0.06532(14) 0.11817(14) 0.24163(7) 0.0321(4) Uani 1 1 d .
C12 C 0.00794(16) 0.01746(15) 0.25127(9) 0.0447(5) Uani 1 1 d .
H12A H 0.0111 -0.0279 0.2202 0.067 Uiso 1 1 calc R
H12B H -0.0229 -0.0263 0.2795 0.067 Uiso 1 1 calc R
H12C H 0.0826 0.0420 0.2604 0.067 Uiso 1 1 calc R
C13 C -0.18258(16) 0.07943(17) 0.22938(8) 0.0455(5) Uani 1 1 d .
H13A H -0.2315 0.1437 0.2265 0.068 Uiso 1 1 calc R
H13B H -0.2090 0.0309 0.2569 0.068 Uiso 1 1 calc R
H13C H -0.1825 0.0388 0.1968 0.068 Uiso 1 1 calc R
C14 C -0.06705(18) 0.19299(16) 0.28901(7) 0.0455(5) Uani 1 1 d .
H14A H 0.0085 0.2159 0.2974 0.068 Uiso 1 1 calc R
H14B H -0.0986 0.1525 0.3181 0.068 Uiso 1 1 calc R
H14C H -0.1122 0.2585 0.2819 0.068 Uiso 1 1 calc R
C15 C -0.05709(14) 0.11648(15) -0.07403(7) 0.0339(5) Uani 1 1 d .
C16 C 0.02262(17) 0.02177(16) -0.08526(8) 0.0487(5) Uani 1 1 d .
H16A H 0.0938 0.0519 -0.0965 0.073 Uiso 1 1 calc R
H16B H -0.0081 -0.0251 -0.1124 0.073 Uiso 1 1 calc R
H16C H 0.0333 -0.0223 -0.0541 0.073 Uiso 1 1 calc R
C17 C -0.16972(17) 0.0678(2) -0.06089(9) 0.0570(6) Uani 1 1 d .
H17A H -0.1648 0.0271 -0.0285 0.086 Uiso 1 1 calc R
H17B H -0.1930 0.0174 -0.0883 0.086 Uiso 1 1 calc R
H17C H -0.2239 0.1276 -0.0575 0.086 Uiso 1 1 calc R
C18 C -0.0679(2) 0.19346(18) -0.12009(7) 0.0536(6) Uani 1 1 d .
H18A H -0.1174 0.2547 -0.1114 0.080 Uiso 1 1 calc R
H18B H -0.0982 0.1524 -0.1493 0.080 Uiso 1 1 calc R
H18C H 0.0051 0.2227 -0.1291 0.080 Uiso 1 1 calc R
C21 C 0.03704(15) 0.47963(15) 0.08395(8) 0.0412(5) Uani 1 1 d .
H21A H 0.1153 0.4592 0.0862 0.062 Uiso 1 1 calc R
H21B H 0.0170 0.5251 0.1136 0.062 Uiso 1 1 calc R
H21C H 0.0243 0.5216 0.0524 0.062 Uiso 1 1 calc R
C22 C -0.16741(15) 0.40364(16) 0.08323(8) 0.0340(4) Uani 1 1 d .
H22A H -0.1832(16) 0.4534(17) 0.0544(8) 0.051 Uiso 1 1 d .
H22B H -0.1849(16) 0.4492(17) 0.1134(8) 0.051 Uiso 1 1 d .
H22C H -0.2250(17) 0.3426(16) 0.0819(7) 0.051 Uiso 1 1 d .
C31 C 0.2500 0.2500 -0.1531(4) 0.178(13) Uani 0.50 2 d SPD
H31A H 0.3108 0.2678 -0.1297 0.267 Uiso 0.25 1 calc PR
H31B H 0.2235 0.1750 -0.1461 0.267 Uiso 0.25 1 calc PR
H31C H 0.1895 0.3028 -0.1480 0.267 Uiso 0.25 1 calc PR
C32 C 0.2856(10) 0.2560(15) -0.2013(3) 0.094(9) Uani 0.25 1 d PD
H32A H 0.3457 0.2006 -0.2013 0.113 Uiso 0.25 1 calc PR
H32B H 0.3241 0.3282 -0.2013 0.113 Uiso 0.25 1 calc PR
C33 C 0.2500 0.2500 -0.2500 0.117(2) Uani 1 4 d SD
H33A H 0.1694 0.2564 -0.2442 0.140 Uiso 0.25 1 calc PR
H33B H 0.2617 0.1702 -0.2564 0.140 Uiso 0.25 1 calc PR
C34 C 0.256(3) 0.289(3) -0.2994(7) 0.34(3) Uani 0.25 1 d PD
H34A H 0.1985 0.3472 -0.2996 0.403 Uiso 0.25 1 calc PR
H34B H 0.3269 0.3286 -0.2996 0.403 Uiso 0.25 1 calc PR
C35 C 0.2500 0.2500 -0.3465(7) 0.34(3) Uani 0.50 2 d SPD
H35A H 0.3061 0.2863 -0.3678 0.504 Uiso 0.25 1 calc PR
H35B H 0.1764 0.2648 -0.3607 0.504 Uiso 0.25 1 calc PR
H35C H 0.2633 0.1701 -0.3462 0.504 Uiso 0.25 1 calc PR

loop_
_atom_site_aniso_label
_atom_site_aniso_U_11
_atom_site_aniso_U_22
_atom_site_aniso_U_33
_atom_site_aniso_U_23
_atom_site_aniso_U_13
_atom_site_aniso_U_12
Li1 0.027(2) 0.112(5) 0.038(3) 0.000 0.000 0.001(3)
Li2 0.022(2) 0.103(4) 0.042(3) 0.000 0.000 0.004(3)
B1 0.0285(10) 0.0354(11) 0.0228(9) 0.0000(9) -0.0004(9) -0.0022(8)
C1 0.0268(9) 0.0329(10) 0.0217(9) -0.0023(7) -0.0009(7) 0.0001(8)
N2 0.0262(8) 0.0330(8) 0.0240(8) -0.0009(6) -0.0006(6) 0.0022(6)
C3 0.0235(9) 0.0450(11) 0.0346(10) 0.0022(9) -0.0037(8) 0.0051(8)
C4 0.0212(9) 0.0466(11) 0.0319(10) 0.0016(9) 0.0015(8) -0.0007(8)
N5 0.0220(7) 0.0337(8) 0.0236(8) -0.0024(6) 0.0000(6) -0.0007(6)
C6 0.0259(9) 0.0290(9) 0.0239(9) 0.0017(7) -0.0007(7) 0.0001(7)
N7 0.0242(8) 0.0410(9) 0.0243(8) -0.0030(7) -0.0003(6) -0.0004(7)
C8 0.0223(10) 0.0753(15) 0.0353(11) -0.0138(10) 0.0046(8) 0.0012(10)
C9 0.0202(10) 0.0725(14) 0.0361(11) -0.0145(10) 0.0029(8) -0.0074(9)
N10 0.0212(7) 0.0392(9) 0.0242(8) 0.0000(6) 0.0007(6) -0.0030(6)
C11 0.0363(10) 0.0344(10) 0.0256(10) 0.0040(8) -0.0004(8) 0.0004(8)
C12 0.0477(12) 0.0420(11) 0.0445(11) 0.0087(11) -0.0018(10) 0.0046(9)
C13 0.0401(11) 0.0535(12) 0.0428(12) 0.0127(10) 0.0006(9) -0.0068(9)
C14 0.0592(13) 0.0490(12) 0.0285(11) 0.0033(9) 0.0072(9) 0.0006(10)
C15 0.0346(10) 0.0396(10) 0.0277(11) -0.0067(8) -0.0021(8) 0.0016(8)
C16 0.0540(12) 0.0459(12) 0.0463(12) -0.0095(11) -0.0035(11) 0.0089(10)
C17 0.0458(13) 0.0721(16) 0.0531(13) -0.0243(12) -0.0023(11) -0.0167(11)
C18 0.0754(16) 0.0538(13) 0.0317(11) -0.0022(10) -0.0148(11) 0.0049(12)
C21 0.0436(11) 0.0421(11) 0.0379(10) 0.0016(10) -0.0048(10) -0.0094(9)
C22 0.0353(10) 0.0371(10) 0.0297(10) -0.0004(9) -0.0008(10) 0.0033(8)
C31 0.091(11) 0.39(4) 0.054(9) 0.000 0.000 -0.043(17)
C32 0.058(8) 0.20(2) 0.024(6) 0.028(8) -0.010(5) -0.093(12)
C33 0.109(4) 0.109(4) 0.134(8) 0.000 0.000 0.000
C34 0.38(5) 0.33(5) 0.30(4) 0.17(3) -0.27(4) -0.25(4)
C35 0.57(7) 0.23(3) 0.21(3) 0.000 0.000 0.33(4)

loop_
_atom_type_symbol
_atom_type_description
_atom_type_scat_dispersion_real
_atom_type_scat_dispersion_imag
_atom_type_scat_source
C C 0.0033 0.0016 'International Tables Vol C Tables 4.2.6.8 and 6.1.1.4'
H H 0.0000 0.0000 'International Tables Vol C Tables 4.2.6.8 and 6.1.1.4'
Li Li -0.0003 0.0001 'International Tables Vol C Tables 4.2.6.8 and 6.1.1.4'
B B 0.0013 0.0007 'International Tables Vol C Tables 4.2.6.8 and 6.1.1.4'
N N 0.0061 0.0033 'International Tables Vol C Tables 4.2.6.8 and 6.1.1.4'

loop_
_geom_angle_atom_site_label_1
_geom_angle_atom_site_label_2
_geom_angle_atom_site_label_3
_geom_angle
_geom_angle_site_symmetry_1
_geom_angle_site_symmetry_3
C1 Li1 C1 160.0(3) . 2_455
C1 Li1 C22 115.45(11) . 2_455
C1 Li1 C22 77.80(9) 2_455 2_455
C1 Li1 H22C 92.0(6) . .
C1 Li1 H22C 104.7(5) 2_455 .
C22 Li1 H22C 83.9(6) 2_455 .
C6 Li2 C6 168.2(3) 2_455 .
C6 Li2 H22C 101.1(5) 2_455 .
C6 Li2 H22C 88.9(5) . .
N10 B1 N5 106.18(13) . .
N10 B1 C21 109.99(14) . .
N5 B1 C21 109.70(14) . .
N10 B1 C22 111.02(14) . .
N5 B1 C22 110.83(14) . .
C21 B1 C22 109.08(15) . .
N5 C1 N2 104.93(14) . .
N5 C1 Li1 121.26(16) . .
N2 C1 Li1 133.78(16) . .
C1 N2 C3 110.66(14) . .
C1 N2 C11 124.93(13) . .
C3 N2 C11 124.14(13) . .
C4 C3 N2 106.25(15) . .
C4 C3 H3 126.9 . .
N2 C3 H3 126.9 . .
C3 C4 N5 108.25(15) . .
C3 C4 H4 125.9 . .
N5 C4 H4 125.9 . .
C1 N5 C4 109.90(14) . .
C1 N5 B1 126.13(13) . .
C4 N5 B1 123.92(13) . .
N10 C6 N7 104.85(14) . .
N10 C6 Li2 122.82(15) . .
N7 C6 Li2 132.24(16) . .
C6 N7 C8 110.77(14) . .
C6 N7 C15 125.03(14) . .
C8 N7 C15 123.80(14) . .
C9 C8 N7 106.23(15) . .
C9 C8 H8 126.9 . .
N7 C8 H8 126.9 . .
C8 C9 N10 108.52(16) . .
C8 C9 H9 125.7 . .
N10 C9 H9 125.7 . .
C6 N10 C9 109.62(14) . .
C6 N10 B1 126.84(13) . .
C9 N10 B1 123.46(14) . .
N2 C11 C12 109.77(14) . .
N2 C11 C13 109.81(14) . .
C12 C11 C13 109.18(15) . .
N2 C11 C14 108.06(14) . .
C12 C11 C14 110.29(15) . .
C13 C11 C14 109.71(16) . .
C11 C12 H12A 109.5 . .
C11 C12 H12B 109.5 . .
H12A C12 H12B 109.5 . .
C11 C12 H12C 109.5 . .
H12A C12 H12C 109.5 . .
H12B C12 H12C 109.5 . .
C11 C13 H13A 109.5 . .
C11 C13 H13B 109.5 . .
H13A C13 H13B 109.5 . .
C11 C13 H13C 109.5 . .
H13A C13 H13C 109.5 . .
H13B C13 H13C 109.5 . .
C11 C14 H14A 109.5 . .
C11 C14 H14B 109.5 . .
H14A C14 H14B 109.5 . .
C11 C14 H14C 109.5 . .
H14A C14 H14C 109.5 . .
H14B C14 H14C 109.5 . .
N7 C15 C17 109.77(14) . .
N7 C15 C18 107.74(15) . .
C17 C15 C18 109.67(17) . .
N7 C15 C16 109.89(14) . .
C17 C15 C16 108.55(17) . .
C18 C15 C16 111.20(16) . .
C15 C16 H16A 109.5 . .
C15 C16 H16B 109.5 . .
H16A C16 H16B 109.5 . .
C15 C16 H16C 109.5 . .
H16A C16 H16C 109.5 . .
H16B C16 H16C 109.5 . .
C15 C17 H17A 109.5 . .
C15 C17 H17B 109.5 . .
H17A C17 H17B 109.5 . .
C15 C17 H17C 109.5 . .
H17A C17 H17C 109.5 . .
H17B C17 H17C 109.5 . .
C15 C18 H18A 109.5 . .
C15 C18 H18B 109.5 . .
H18A C18 H18B 109.5 . .
C15 C18 H18C 109.5 . .
H18A C18 H18C 109.5 . .
H18B C18 H18C 109.5 . .
B1 C21 H21A 109.5 . .
B1 C21 H21B 109.5 . .
H21A C21 H21B 109.5 . .
B1 C21 H21C 109.5 . .
H21A C21 H21C 109.5 . .
H21B C21 H21C 109.5 . .
B1 C22 H22A 110.4(12) . .
B1 C22 H22B 110.6(12) . .
H22A C22 H22B 103.1(15) . .
B1 C22 H22C 118.3(11) . .
H22A C22 H22C 106.6(15) . .
H22B C22 H22C 106.7(15) . .
C32 C31 H31A 109.5 . .
C32 C31 H31B 109.5 . .
H31A C31 H31B 109.5 . .
C32 C31 H31C 109.5 . .
H31A C31 H31C 109.5 . .
H31B C31 H31C 109.5 . .
C31 C32 C33 141.9(8) . .
C31 C32 H32A 101.5 . .
C33 C32 H32A 101.5 . .
C31 C32 H32B 101.5 . .
C33 C32 H32B 101.5 . .
H32A C32 H32B 104.6 . .
C32 C33 C34 148.6(11) . .
C32 C33 H33A 99.6 . .
C34 C33 H33A 99.6 . .
C32 C33 H33B 99.6 . .
C34 C33 H33B 99.6 . .
H33A C33 H33B 104.1 . .
C35 C34 C33 139(3) . .
C35 C34 H34A 102.4 . .
C33 C34 H34A 102.4 . .
C35 C34 H34B 102.4 . .
C33 C34 H34B 102.4 . .
H34A C34 H34B 104.9 . .
C34 C35 H35A 109.5 . .
C34 C35 H35B 109.5 . .
H35A C35 H35B 109.5 . .
C34 C35 H35C 109.5 . .
H35A C35 H35C 109.5 . .
H35B C35 H35C 109.5 . .

loop_
_geom_bond_atom_site_label_1
_geom_bond_atom_site_label_2
_geom_bond_distance
_geom_bond_site_symmetry_2
Li1 C1 2.0470(18) .
Li1 C1 2.0470(18) 2_455
Li1 C22 2.717(4) 2_455
Li1 H22C 2.098(19) .
Li2 C6 2.0640(17) 2_455
Li2 C6 2.0640(17) .
Li2 H22C 2.138(19) .
B1 N10 1.583(2) .
B1 N5 1.601(2) .
B1 C21 1.618(3) .
B1 C22 1.622(3) .
C1 N5 1.364(2) .
C1 N2 1.374(2) .
N2 C3 1.388(2) .
N2 C11 1.494(2) .
C3 C4 1.348(2) .
C3 H3 0.9500 .
C4 N5 1.385(2) .
C4 H4 0.9500 .
C6 N10 1.362(2) .
C6 N7 1.373(2) .
N7 C8 1.385(2) .
N7 C15 1.497(2) .
C8 C9 1.340(3) .
C8 H8 0.9500 .
C9 N10 1.386(2) .
C9 H9 0.9500 .
C11 C12 1.527(2) .
C11 C13 1.528(2) .
C11 C14 1.531(2) .
C12 H12A 0.9800 .
C12 H12B 0.9800 .
C12 H12C 0.9800 .
C13 H13A 0.9800 .
C13 H13B 0.9800 .
C13 H13C 0.9800 .
C14 H14A 0.9800 .
C14 H14B 0.9800 .
C14 H14C 0.9800 .
C15 C17 1.523(3) .
C15 C18 1.525(3) .
C15 C16 1.526(3) .
C16 H16A 0.9800 .
C16 H16B 0.9800 .
C16 H16C 0.9800 .
C17 H17A 0.9800 .
C17 H17B 0.9800 .
C17 H17C 0.9800 .
C18 H18A 0.9800 .
C18 H18B 0.9800 .
C18 H18C 0.9800 .
C21 H21A 0.9800 .
C21 H21B 0.9800 .
C21 H21C 0.9800 .
C22 H22A 0.98(2) .
C22 H22B 0.98(2) .
C22 H22C 1.02(2) .
C31 C32 1.329(11) .
C31 H31A 0.9800 .
C31 H31B 0.9800 .
C31 H31C 0.9800 .
C32 C33 1.342(8) .
C32 H32A 0.9900 .
C32 H32B 0.9900 .
C33 C34 1.372(15) .
C33 H33A 0.9900 .
C33 H33B 0.9900 .
C34 C35 1.315(17) .
C34 H34A 0.9900 .
C34 H34B 0.9900 .
C35 H35A 0.9800 .
C35 H35B 0.9800 .
C35 H35C 0.9800 .

loop_
_geom_torsion_atom_site_label_1
_geom_torsion_atom_site_label_2
_geom_torsion_atom_site_label_3
_geom_torsion_atom_site_label_4
_geom_torsion
_geom_torsion_site_symmetry_1
C1 Li1 C1 N5 -142.18(14) 2_455
C22 Li1 C1 N5 89.16(16) 2_455
C1 Li1 C1 N2 39.69(17) 2_455
C22 Li1 C1 N2 -89.0(3) 2_455
N5 C1 N2 C3 0.78(18) .
Li1 C1 N2 C3 179.12(18) .
N5 C1 N2 C11 175.01(14) .
Li1 C1 N2 C11 -6.6(3) .
C1 N2 C3 C4 -0.7(2) .
C11 N2 C3 C4 -175.02(15) .
N2 C3 C4 N5 0.4(2) .
N2 C1 N5 C4 -0.53(17) .
Li1 C1 N5 C4 -179.13(15) .
N2 C1 N5 B1 176.98(14) .
Li1 C1 N5 B1 -1.6(2) .
C3 C4 N5 C1 0.1(2) .
C3 C4 N5 B1 -177.48(15) .
N10 B1 N5 C1 -102.99(17) .
C21 B1 N5 C1 138.19(16) .
C22 B1 N5 C1 17.7(2) .
N10 B1 N5 C4 74.19(18) .
C21 B1 N5 C4 -44.6(2) .
C22 B1 N5 C4 -165.14(15) .
C6 Li2 C6 N10 138.79(14) 2_455
C6 Li2 C6 N7 -37.10(17) 2_455
N10 C6 N7 C8 -1.20(19) .
Li2 C6 N7 C8 175.22(18) .
N10 C6 N7 C15 -174.18(14) .
Li2 C6 N7 C15 2.2(3) .
C6 N7 C8 C9 0.9(2) .
C15 N7 C8 C9 173.99(16) .
N7 C8 C9 N10 -0.2(2) .
N7 C6 N10 C9 1.04(19) .
Li2 C6 N10 C9 -175.81(16) .
N7 C6 N10 B1 -175.89(14) .
Li2 C6 N10 B1 7.3(2) .
C8 C9 N10 C6 -0.5(2) .
C8 C9 N10 B1 176.53(16) .
N5 B1 N10 C6 100.56(17) .
C21 B1 N10 C6 -140.82(16) .
C22 B1 N10 C6 -20.0(2) .
N5 B1 N10 C9 -75.97(19) .
C21 B1 N10 C9 42.7(2) .
C22 B1 N10 C9 163.49(17) .
C1 N2 C11 C12 145.29(16) .
C3 N2 C11 C12 -41.2(2) .
C1 N2 C11 C13 25.2(2) .
C3 N2 C11 C13 -161.27(16) .
C1 N2 C11 C14 -94.39(18) .
C3 N2 C11 C14 79.1(2) .
C6 N7 C15 C17 -29.7(2) .
C8 N7 C15 C17 158.21(19) .
C6 N7 C15 C18 89.7(2) .
C8 N7 C15 C18 -82.4(2) .
C6 N7 C15 C16 -149.02(16) .
C8 N7 C15 C16 38.9(2) .
C31 C32 C33 C34 141(4) .
C32 C33 C34 C35 144(3) .
